data_4078506
loop_
_publ_author_name
'Li, Yang'
'Wang, Wen-Hua'
'He, Ke-Han'
'Shi, Zhang-Jie'

_publ_section_title
;
 Mechanistic Insight into the Regioselective Palladation of Indole
 Derivatives: Tetranuclear Indolyl Palladacycles with High C2--Pd or
 C3--Pd Bond Selectivity
;
_journal_issue 12
_journal_name_full Organometallics
_journal_page_first 4397
_journal_paper_doi 10.1021/om300284t
_journal_volume 31
_journal_year 2012
_chemical_formula_moiety 'C30 H54 O12 Pd3'
_chemical_formula_sum 'C30 H54 O12 Pd3'
_chemical_formula_weight 925.93
_chemical_name_common '[Pd(OPiv)2]3'
_space_group_IT_number 62
_symmetry_cell_setting orthorhombic
_symmetry_space_group_name_Hall '-P 2ac 2n'
_symmetry_space_group_name_H-M 'P n m a'
_atom_sites_solution_hydrogens geom
_atom_sites_solution_primary direct
_atom_sites_solution_secondary difmap
_audit_creation_method SHELXL-97
_cell_angle_alpha 90.00
_cell_angle_beta 90.00
_cell_angle_gamma 90.00
_cell_formula_units_Z 4
_cell_length_a 22.929(2)
_cell_length_b 17.504(2)
_cell_length_c 10.4044(10)
_cell_measurement_reflns_used 4267
_cell_measurement_temperature 298(2)
_cell_measurement_theta_max 26.523
_cell_measurement_theta_min 2.277
_cell_volume 4175.8(7)
_computing_cell_refinement 'Bruker SMART'
_computing_data_collection 'Bruker SMART'
_computing_data_reduction 'Bruker SAINT'
_computing_molecular_graphics 'Bruker SHELXTL'
_computing_publication_material 'Bruker SHELXTL'
_computing_structure_refinement 'SHELXL-97 (Sheldrick, 1997)'
_computing_structure_solution 'SHELXS-97 (Sheldrick, 1990)'
_diffrn_ambient_temperature 298(2)
_diffrn_measured_fraction_theta_full 0.999
_diffrn_measured_fraction_theta_max 0.999
_diffrn_measurement_device_type 'CCD area detector'
_diffrn_measurement_method 'phi and omega scans'
_diffrn_radiation_monochromator graphite
_diffrn_radiation_source 'fine-focus sealed tube'
_diffrn_radiation_type MoK\a
_diffrn_radiation_wavelength 0.71073
_diffrn_reflns_av_R_equivalents 0.0733
_diffrn_reflns_av_sigmaI/netI 0.0665
_diffrn_reflns_limit_h_max 27
_diffrn_reflns_limit_h_min -27
_diffrn_reflns_limit_k_max 18
_diffrn_reflns_limit_k_min -20
_diffrn_reflns_limit_l_max 5
_diffrn_reflns_limit_l_min -12
_diffrn_reflns_number 16451
_diffrn_reflns_theta_full 25.00
_diffrn_reflns_theta_max 25.00
_diffrn_reflns_theta_min 1.78
_exptl_absorpt_coefficient_mu 1.327
_exptl_absorpt_correction_T_max 0.7501
_exptl_absorpt_correction_T_min 0.6612
_exptl_absorpt_correction_type multi-scan
_exptl_absorpt_process_details sadabs
_exptl_crystal_colour yellow
_exptl_crystal_density_diffrn 1.473
_exptl_crystal_density_method 'not measured'
_exptl_crystal_description block
_exptl_crystal_F_000 1872
_exptl_crystal_size_max 0.34
_exptl_crystal_size_mid 0.24
_exptl_crystal_size_min 0.23
_refine_diff_density_max 2.276
_refine_diff_density_min -1.485
_refine_diff_density_rms 0.181
_refine_ls_extinction_method none
_refine_ls_goodness_of_fit_ref 1.152
_refine_ls_hydrogen_treatment constr
_refine_ls_matrix_type full
_refine_ls_number_parameters 266
_refine_ls_number_reflns 3812
_refine_ls_number_restraints 0
_refine_ls_restrained_S_all 1.152
_refine_ls_R_factor_all 0.1270
_refine_ls_R_factor_gt 0.0759
_refine_ls_shift/su_max 0.001
_refine_ls_shift/su_mean 0.000
_refine_ls_structure_factor_coef Fsqd
_refine_ls_weighting_details
;
calc w=1/[\s^2^(Fo^2^)+(0.0315P)^2^+90.9997P] where P=(Fo^2^+2Fc^2^)/3
;
_refine_ls_weighting_scheme calc
_refine_ls_wR_factor_gt 0.1592
_refine_ls_wR_factor_ref 0.2075
_reflns_number_gt 2499
_reflns_number_total 3812
_reflns_threshold_expression >2sigma(I)
_cod_data_source_file om300284t_si_002.cif
_cod_data_source_block 7
_cod_depositor_comments
;
The following automatic conversions were performed:

'_symmetry_cell_setting' value 'Orthorhombic' changed to
'orthorhombic' according to
/home/saulius/struct/CIF-dictionaries/cif_core.dic dictionary named
'cif_core.dic' version 2.4.1 from 2010-06-29.

Automatic conversion script
Id: cif_fix_values 1891 2012-01-12 08:04:46Z andrius 
;
_cod_original_cell_volume 4175.8(8)
_cod_original_sg_symbol_H-M Pnma
_cod_database_code 4078506

loop_
_symmetry_equiv_pos_as_xyz
'x, y, z'
'-x+1/2, -y, z+1/2'
'-x, y+1/2, -z'
'x+1/2, -y+1/2, -z+1/2'
'-x, -y, -z'
'x-1/2, y, -z-1/2'
'x, -y-1/2, z'
'-x-1/2, y-1/2, z-1/2'

loop_
_atom_site_label
_atom_site_type_symbol
_atom_site_fract_x
_atom_site_fract_y
_atom_site_fract_z
_atom_site_U_iso_or_equiv
_atom_site_adp_type
_atom_site_occupancy
_atom_site_symmetry_multiplicity
_atom_site_calc_flag
_atom_site_refinement_flags
_atom_site_disorder_assembly
_atom_site_disorder_group
Pd1 Pd 0.19589(4) 0.16098(5) 0.42304(9) 0.0402(3) Uani 1 1 d . . .
Pd2 Pd 0.16620(7) 0.2500 0.17247(13) 0.0423(4) Uani 1 2 d S . .
O1 O 0.1247(5) 0.1108(6) 0.3593(11) 0.080(3) Uani 1 1 d . . .
O2 O 0.1036(5) 0.1723(6) 0.1852(10) 0.076(3) Uani 1 1 d . . .
O3 O 0.2445(5) 0.1121(6) 0.2897(11) 0.077(3) Uani 1 1 d . . .
O4 O 0.2223(5) 0.1719(6) 0.1154(10) 0.079(3) Uani 1 1 d . . .
O5 O 0.1500(6) 0.1879(6) 0.5778(11) 0.082(3) Uani 1 1 d . . .
O6 O 0.2703(5) 0.1883(6) 0.5074(12) 0.080(3) Uani 1 1 d . . .
C1 C 0.0949(8) 0.1242(9) 0.2674(16) 0.064(4) Uani 1 1 d . A .
C2 C 0.0420(8) 0.0749(11) 0.2497(19) 0.080(5) Uani 1 1 d . . .
C3 C -0.0052(16) 0.114(2) 0.170(4) 0.087(12) Uani 0.55(3) 1 d P A 1
H3A H -0.0195 0.1580 0.2146 0.130 Uiso 0.55(3) 1 d PR A 1
H3B H -0.0367 0.0784 0.1567 0.130 Uiso 0.55(3) 1 d PR A 1
H3C H 0.0109 0.1286 0.0890 0.130 Uiso 0.55(3) 1 d PR A 1
C4 C 0.0137(17) 0.045(2) 0.372(4) 0.097(15) Uani 0.55(3) 1 d P A 1
H4A H 0.0396 0.0104 0.4151 0.146 Uiso 0.55(3) 1 d PR A 1
H4B H -0.0219 0.0190 0.3510 0.146 Uiso 0.55(3) 1 d PR A 1
H4C H 0.0053 0.0875 0.4273 0.146 Uiso 0.55(3) 1 d PR A 1
C5 C 0.0622(17) 0.005(2) 0.173(4) 0.105(15) Uani 0.55(3) 1 d P A 1
H5A H 0.0741 0.0204 0.0878 0.158 Uiso 0.55(3) 1 d PR A 1
H5B H 0.0306 -0.0305 0.1664 0.158 Uiso 0.55(3) 1 d PR A 1
H5C H 0.0944 -0.0181 0.2163 0.158 Uiso 0.55(3) 1 d PR A 1
C3' C 0.052(2) -0.005(2) 0.307(5) 0.092(17) Uani 0.45(3) 1 d P A 2
H3'1 H 0.0829 -0.0301 0.2626 0.138 Uiso 0.45(3) 1 d PR A 2
H3'2 H 0.0166 -0.0340 0.2982 0.138 Uiso 0.45(3) 1 d PR A 2
H3'3 H 0.0614 0.0005 0.3960 0.138 Uiso 0.45(3) 1 d PR A 2
C4' C 0.023(2) 0.069(3) 0.110(5) 0.098(18) Uani 0.45(3) 1 d P A 2
H4'1 H 0.0198 0.1196 0.0732 0.147 Uiso 0.45(3) 1 d PR A 2
H4'2 H -0.0138 0.0439 0.1044 0.147 Uiso 0.45(3) 1 d PR A 2
H4'3 H 0.0520 0.0408 0.0634 0.147 Uiso 0.45(3) 1 d PR A 2
C5' C -0.005(2) 0.117(3) 0.328(5) 0.100(18) Uani 0.45(3) 1 d P A 2
H5'1 H 0.0033 0.1121 0.4187 0.149 Uiso 0.45(3) 1 d PR A 2
H5'2 H -0.0421 0.0948 0.3100 0.149 Uiso 0.45(3) 1 d PR A 2
H5'3 H -0.0047 0.1697 0.3046 0.149 Uiso 0.45(3) 1 d PR A 2
C6 C 0.2483(7) 0.1242(9) 0.1746(16) 0.064(4) Uani 1 1 d . . .
C7 C 0.2915(9) 0.0786(11) 0.1001(18) 0.086(6) Uani 1 1 d . . .
C8 C 0.2669(12) 0.0488(14) -0.025(2) 0.148(11) Uani 1 1 d . . .
H8A H 0.2352 0.0145 -0.0072 0.222 Uiso 1 1 calc R . .
H8B H 0.2968 0.0222 -0.0714 0.222 Uiso 1 1 calc R . .
H8C H 0.2529 0.0908 -0.0757 0.222 Uiso 1 1 calc R . .
C9 C 0.3426(12) 0.1312(15) 0.062(3) 0.149(10) Uani 1 1 d . . .
H9A H 0.3305 0.1646 -0.0062 0.224 Uiso 1 1 calc R . .
H9B H 0.3749 0.1007 0.0333 0.224 Uiso 1 1 calc R . .
H9C H 0.3543 0.1611 0.1349 0.224 Uiso 1 1 calc R . .
C10 C 0.3184(10) 0.0130(12) 0.1741(19) 0.121(9) Uani 1 1 d . . .
H10A H 0.3345 0.0318 0.2532 0.181 Uiso 1 1 calc R . .
H10B H 0.3488 -0.0099 0.1235 0.181 Uiso 1 1 calc R . .
H10C H 0.2890 -0.0244 0.1924 0.181 Uiso 1 1 calc R . .
C11 C 0.1366(11) 0.2500 0.624(2) 0.072(7) Uani 1 2 d S . .
C12 C 0.1005(13) 0.2500 0.744(2) 0.080(7) Uani 1 2 d S . .
C13 C 0.0427(17) 0.210(2) 0.714(3) 0.091(12) Uani 0.50 1 d P . .
H13A H 0.0311 0.2217 0.6278 0.136 Uiso 0.50 1 d PR . .
H13B H 0.0132 0.2274 0.7729 0.136 Uiso 0.50 1 d PR . .
H13C H 0.0475 0.1558 0.7232 0.136 Uiso 0.50 1 d PR . .
C14 C 0.1340(19) 0.203(2) 0.843(3) 0.090(12) Uani 0.50 1 d P . .
H14A H 0.1465 0.1558 0.8036 0.135 Uiso 0.50 1 d PR . .
H14B H 0.1094 0.1913 0.9151 0.135 Uiso 0.50 1 d PR . .
H14C H 0.1674 0.2309 0.8716 0.135 Uiso 0.50 1 d PR . .
C15 C 0.089(2) 0.329(2) 0.797(4) 0.088(12) Uani 0.50 1 d P . .
H15A H 0.1233 0.3599 0.7908 0.132 Uiso 0.50 1 d PR . .
H15B H 0.0771 0.3257 0.8859 0.132 Uiso 0.50 1 d PR . .
H15C H 0.0578 0.3531 0.7490 0.132 Uiso 0.50 1 d PR . .
C16 C 0.2925(11) 0.2500 0.528(2) 0.070(6) Uani 1 2 d S . .
C17 C 0.3513(11) 0.2500 0.592(3) 0.074(7) Uani 1 2 d S . .
C18 C 0.3478(16) 0.2082(19) 0.720(3) 0.086(11) Uani 0.50 1 d P . .
H18A H 0.3428 0.1545 0.7044 0.128 Uiso 0.50 1 d PR . .
H18B H 0.3153 0.2272 0.7682 0.128 Uiso 0.50 1 d PR . .
H18C H 0.3831 0.2164 0.7674 0.128 Uiso 0.50 1 d PR . .
C19 C 0.3900(16) 0.2069(19) 0.498(4) 0.087(11) Uani 0.50 1 d P . .
H19A H 0.4075 0.1639 0.5401 0.131 Uiso 0.50 1 d PR . .
H19B H 0.4199 0.2403 0.4663 0.131 Uiso 0.50 1 d PR . .
H19C H 0.3668 0.1892 0.4268 0.131 Uiso 0.50 1 d PR . .
C20 C 0.3758(16) 0.3302(19) 0.613(4) 0.081(10) Uani 0.50 1 d P . .
H20A H 0.3570 0.3530 0.6863 0.121 Uiso 0.50 1 d PR . .
H20B H 0.3687 0.3608 0.5384 0.121 Uiso 0.50 1 d PR . .
H20C H 0.4171 0.3272 0.6286 0.121 Uiso 0.50 1 d PR . .

loop_
_atom_site_aniso_label
_atom_site_aniso_U_11
_atom_site_aniso_U_22
_atom_site_aniso_U_33
_atom_site_aniso_U_23
_atom_site_aniso_U_13
_atom_site_aniso_U_12
Pd1 0.0534(6) 0.0305(5) 0.0367(5) 0.0001(4) 0.0000(5) -0.0011(4)
Pd2 0.0599(9) 0.0279(7) 0.0391(7) 0.000 0.0012(7) 0.000
O1 0.091(9) 0.071(7) 0.076(8) 0.023(6) -0.017(7) -0.020(6)
O2 0.087(8) 0.078(7) 0.063(7) 0.017(6) -0.017(6) -0.029(6)
O3 0.104(9) 0.060(7) 0.068(7) 0.008(6) 0.014(6) 0.030(6)
O4 0.108(9) 0.076(8) 0.054(6) 0.006(6) 0.014(6) 0.040(7)
O5 0.112(10) 0.065(7) 0.070(7) 0.009(6) 0.029(7) 0.005(7)
O6 0.086(8) 0.060(7) 0.096(9) 0.005(6) -0.027(7) 0.002(6)
C1 0.084(13) 0.053(9) 0.054(9) 0.006(8) -0.001(9) -0.005(9)
C2 0.085(14) 0.072(12) 0.082(12) 0.013(11) -0.015(11) -0.026(10)
C3 0.08(3) 0.09(3) 0.09(3) 0.01(2) -0.02(2) -0.02(2)
C4 0.10(3) 0.10(3) 0.09(3) 0.02(2) -0.01(2) -0.03(3)
C5 0.11(3) 0.09(3) 0.11(3) -0.01(3) -0.02(3) -0.03(2)
C3' 0.10(3) 0.08(3) 0.10(4) 0.01(3) -0.01(3) -0.03(3)
C4' 0.11(4) 0.09(4) 0.10(4) 0.01(3) -0.02(3) -0.03(3)
C5' 0.10(3) 0.09(4) 0.11(4) 0.01(3) -0.01(3) -0.02(3)
C6 0.082(12) 0.052(9) 0.057(9) 0.003(8) 0.009(9) 0.008(8)
C7 0.113(16) 0.074(12) 0.070(12) -0.002(10) 0.017(11) 0.034(11)
C8 0.17(3) 0.14(2) 0.13(2) -0.036(18) 0.004(19) 0.07(2)
C9 0.16(3) 0.14(2) 0.15(2) 0.01(2) 0.04(2) 0.03(2)
C10 0.16(2) 0.107(16) 0.099(15) -0.006(13) 0.038(15) 0.076(15)
C11 0.088(18) 0.064(15) 0.062(14) 0.000 0.017(13) 0.000
C12 0.10(2) 0.074(16) 0.060(15) 0.000 0.026(15) 0.000
C13 0.11(3) 0.09(3) 0.08(2) 0.00(2) 0.03(2) 0.00(2)
C14 0.11(3) 0.09(3) 0.07(2) 0.01(2) 0.03(2) 0.00(2)
C15 0.11(3) 0.08(3) 0.07(2) 0.00(2) 0.04(2) 0.00(2)
C16 0.079(18) 0.058(15) 0.071(15) 0.000 -0.002(13) 0.000
C17 0.076(17) 0.062(14) 0.084(18) 0.000 -0.015(15) 0.000
C18 0.09(3) 0.08(2) 0.09(3) 0.00(2) -0.02(2) 0.00(2)
C19 0.08(3) 0.08(2) 0.10(3) 0.00(2) -0.02(2) 0.00(2)
C20 0.08(3) 0.07(2) 0.09(3) 0.00(2) -0.02(2) -0.005(19)

loop_
_atom_type_symbol
_atom_type_description
_atom_type_scat_dispersion_real
_atom_type_scat_dispersion_imag
_atom_type_scat_source
C C 0.0033 0.0016 'International Tables Vol C Tables 4.2.6.8 and 6.1.1.4'
H H 0.0000 0.0000 'International Tables Vol C Tables 4.2.6.8 and 6.1.1.4'
O O 0.0106 0.0060 'International Tables Vol C Tables 4.2.6.8 and 6.1.1.4'

loop_
_geom_angle_atom_site_label_1
_geom_angle_atom_site_label_2
_geom_angle_atom_site_label_3
_geom_angle
_geom_angle_site_symmetry_1
_geom_angle_site_symmetry_3
O1 Pd1 O3 92.2(5) . .
O1 Pd1 O6 166.6(5) . .
O3 Pd1 O6 85.9(5) . .
O1 Pd1 O5 86.5(5) . .
O3 Pd1 O5 166.9(4) . .
O6 Pd1 O5 92.3(5) . .
O1 Pd1 Pd2 76.1(3) . .
O3 Pd1 Pd2 75.7(3) . .
O6 Pd1 Pd2 116.0(3) . .
O5 Pd1 Pd2 116.5(3) . .
O1 Pd1 Pd1 116.5(3) . 7_565
O3 Pd1 Pd1 115.7(3) . 7_565
O6 Pd1 Pd1 76.0(3) . 7_565
O5 Pd1 Pd1 76.3(3) . 7_565
Pd2 Pd1 Pd1 59.96(2) . 7_565
O4 Pd2 O4 88.0(7) 7_565 .
O4 Pd2 O2 91.0(5) 7_565 7_565
O4 Pd2 O2 165.9(4) . 7_565
O4 Pd2 O2 165.9(4) 7_565 .
O4 Pd2 O2 91.0(5) . .
O2 Pd2 O2 86.6(7) 7_565 .
O4 Pd2 Pd1 76.2(3) 7_565 7_565
O4 Pd2 Pd1 117.2(4) . 7_565
O2 Pd2 Pd1 76.0(3) 7_565 7_565
O2 Pd2 Pd1 116.5(3) . 7_565
O4 Pd2 Pd1 117.2(4) 7_565 .
O4 Pd2 Pd1 76.2(3) . .
O2 Pd2 Pd1 116.5(3) 7_565 .
O2 Pd2 Pd1 76.0(3) . .
Pd1 Pd2 Pd1 60.08(4) 7_565 .
C1 O1 Pd1 130.8(11) . .
C1 O2 Pd2 129.8(11) . .
C6 O3 Pd1 130.9(11) . .
C6 O4 Pd2 130.9(10) . .
C11 O5 Pd1 131.4(13) . .
C16 O6 Pd1 131.0(14) . .
O1 C1 O2 127.1(16) . .
O1 C1 C2 116.5(15) . .
O2 C1 C2 116.4(15) . .
C1 C2 C4 116.1(19) . .
C1 C2 C3 112.7(18) . .
C4 C2 C3 108(3) . .
C1 C2 C4' 112(2) . .
C4 C2 C4' 131(2) . .
C3 C2 C4' 46(2) . .
C1 C2 C3' 111(2) . .
C4 C2 C3' 55(2) . .
C3 C2 C3' 136(2) . .
C4' C2 C3' 111(3) . .
C1 C2 C5 106(2) . .
C4 C2 C5 107(3) . .
C3 C2 C5 107(3) . .
C4' C2 C5 62(3) . .
C3' C2 C5 56(2) . .
C1 C2 C5' 103(2) . .
C4 C2 C5' 55(2) . .
C3 C2 C5' 65(2) . .
C4' C2 C5' 110(3) . .
C3' C2 C5' 109(3) . .
C5 C2 C5' 151(3) . .
C2 C3 H3A 110.1 . .
C2 C3 H3B 109.2 . .
H3A C3 H3B 109.5 . .
C2 C3 H3C 109.1 . .
H3A C3 H3C 109.5 . .
H3B C3 H3C 109.5 . .
C2 C3 H4'1 99.2 . .
H3A C3 H4'1 120.7 . .
H3B C3 H4'1 107.4 . .
H3C C3 H4'1 12.2 . .
C2 C3 H4'2 88.7 . .
H3A C3 H4'2 152.0 . .
H3B C3 H4'2 43.1 . .
H3C C3 H4'2 82.0 . .
H4'1 C3 H4'2 74.0 . .
C2 C4 H4A 110.1 . .
C2 C4 H4B 109.6 . .
H4A C4 H4B 109.5 . .
C2 C4 H4C 108.7 . .
H4A C4 H4C 109.5 . .
H4B C4 H4C 109.5 . .
C2 C4 H3'2 82.9 . .
H4A C4 H3'2 69.5 . .
H4B C4 H3'2 60.7 . .
H4C C4 H3'2 167.4 . .
C2 C4 H3'3 90.4 . .
H4A C4 H3'3 19.8 . .
H4B C4 H3'3 116.9 . .
H4C C4 H3'3 119.5 . .
H3'2 C4 H3'3 63.7 . .
C2 C4 H5'1 94.6 . .
H4A C4 H5'1 120.8 . .
H4B C4 H5'1 111.1 . .
H4C C4 H5'1 15.0 . .
H3'2 C4 H5'1 169.5 . .
H3'3 C4 H5'1 126.6 . .
C2 C5 H5A 110.5 . .
C2 C5 H5B 109.1 . .
H5A C5 H5B 109.5 . .
C2 C5 H5C 108.9 . .
H5A C5 H5C 109.5 . .
H5B C5 H5C 109.5 . .
C2 C5 H3'1 96.8 . .
H5A C5 H3'1 137.2 . .
H5B C5 H3'1 90.7 . .
H5C C5 H3'1 28.2 . .
C2 C5 H4'3 91.4 . .
H5A C5 H4'3 29.3 . .
H5B C5 H4'3 96.8 . .
H5C C5 H4'3 138.4 . .
H3'1 C5 H4'3 166.5 . .
C2 C3' H4A 97.6 . .
C2 C3' H5C 89.7 . .
H4A C3' H5C 148.1 . .
C2 C3' H3'1 110.3 . .
H4A C3' H3'1 136.7 . .
H5C C3' H3'1 20.7 . .
C2 C3' H3'2 109.3 . .
H4A C3' H3'2 90.6 . .
H5C C3' H3'2 116.2 . .
H3'1 C3' H3'2 109.5 . .
C2 C3' H3'3 108.9 . .
H4A C3' H3'3 27.9 . .
H5C C3' H3'3 120.8 . .
H3'1 C3' H3'3 109.5 . .
H3'2 C3' H3'3 109.5 . .
C2 C4' H3B 86.6 . .
C2 C4' H3C 101.7 . .
H3B C4' H3C 74.0 . .
C2 C4' H5A 87.7 . .
H3B C4' H5A 149.3 . .
H3C C4' H5A 136.7 . .
C2 C4' H4'1 110.2 . .
H3B C4' H4'1 87.7 . .
H3C C4' H4'1 15.4 . .
H5A C4' H4'1 122.5 . .
C2 C4' H4'2 109.6 . .
H3B C4' H4'2 40.8 . .
H3C C4' H4'2 101.7 . .
H5A C4' H4'2 114.8 . .
H4'1 C4' H4'2 109.5 . .
C2 C4' H4'3 108.6 . .
H3B C4' H4'3 150.3 . .
H3C C4' H4'3 124.9 . .
H5A C4' H4'3 21.3 . .
H4'1 C4' H4'3 109.5 . .
H4'2 C4' H4'3 109.5 . .
C2 C5' H3A 88.0 . .
C2 C5' H4C 97.2 . .
H3A C5' H4C 174.5 . .
C2 C5' H5'1 110.5 . .
H3A C5' H5'1 153.9 . .
H4C C5' H5'1 21.2 . .
C2 C5' H5'2 109.1 . .
H3A C5' H5'2 79.8 . .
H4C C5' H5'2 100.1 . .
H5'1 C5' H5'2 109.5 . .
C2 C5' H5'3 108.9 . .
H3A C5' H5'3 45.3 . .
H4C C5' H5'3 130.5 . .
H5'1 C5' H5'3 109.5 . .
H5'2 C5' H5'3 109.5 . .
O4 C6 O3 126.3(15) . .
O4 C6 C7 115.9(15) . .
O3 C6 C7 117.7(15) . .
C6 C7 C8 112.5(18) . .
C6 C7 C10 114.3(15) . .
C8 C7 C10 109.2(17) . .
C6 C7 C9 108.6(16) . .
C8 C7 C9 105.6(19) . .
C10 C7 C9 106.0(19) . .
C7 C8 H8A 109.5 . .
C7 C8 H8B 109.5 . .
H8A C8 H8B 109.5 . .
C7 C8 H8C 109.5 . .
H8A C8 H8C 109.5 . .
H8B C8 H8C 109.5 . .
C7 C9 H9A 109.5 . .
C7 C9 H9B 109.5 . .
H9A C9 H9B 109.5 . .
C7 C9 H9C 109.5 . .
H9A C9 H9C 109.5 . .
H9B C9 H9C 109.5 . .
C7 C10 H10A 109.5 . .
C7 C10 H10B 109.5 . .
H10A C10 H10B 109.5 . .
C7 C10 H10C 109.5 . .
H10A C10 H10C 109.5 . .
H10B C10 H10C 109.5 . .
O5 C11 O5 125(2) 7_565 .
O5 C11 C12 117.7(11) 7_565 .
O5 C11 C12 117.7(11) . .
C11 C12 C15 113.7(15) . .
C11 C12 C15 113.7(15) . 7_565
C15 C12 C15 132(3) . 7_565
C11 C12 C14 106(2) . 7_565
C15 C12 C14 49(2) . 7_565
C15 C12 C14 110(3) 7_565 7_565
C11 C12 C14 106(2) . .
C15 C12 C14 110(3) . .
C15 C12 C14 49(2) 7_565 .
C14 C12 C14 66(3) 7_565 .
C11 C12 C13 108(2) . .
C15 C12 C13 110(3) . .
C15 C12 C13 60(2) 7_565 .
C14 C12 C13 145(3) 7_565 .
C14 C12 C13 109(2) . .
C11 C12 C13 108(2) . 7_565
C15 C12 C13 60(2) . 7_565
C15 C12 C13 110(3) 7_565 7_565
C14 C12 C13 109(2) 7_565 7_565
C14 C12 C13 145(3) . 7_565
C13 C12 C13 54(3) . 7_565
C13 C13 C15 117(2) 7_565 7_565
C13 C13 C12 62.8(15) 7_565 .
C15 C13 C12 60(2) 7_565 .
C13 C13 H13A 77.7 7_565 .
C15 C13 H13A 144.9 7_565 .
C12 C13 H13A 109.5 . .
C13 C13 H13B 71.5 7_565 .
C15 C13 H13B 105.5 7_565 .
C12 C13 H13B 109.5 . .
H13A C13 H13B 109.5 . .
C13 C13 H13C 171.3 7_565 .
C15 C13 H13C 54.4 7_565 .
C12 C13 H13C 109.4 . .
H13A C13 H13C 109.5 . .
H13B C13 H13C 109.5 . .
C15 C14 C12 65(3) 7_565 .
C15 C14 C14 116(3) 7_565 7_565
C12 C14 C14 57.1(17) . 7_565
C15 C14 H14A 73.2 7_565 .
C12 C14 H14A 109.2 . .
C14 C14 H14A 148.6 7_565 .
C15 C14 H14B 73.7 7_565 .
C12 C14 H14B 110.0 . .
C14 C14 H14B 101.9 7_565 .
H14A C14 H14B 109.5 . .
C15 C14 H14C 174.3 7_565 .
C12 C14 H14C 109.2 . .
C14 C14 H14C 58.9 7_565 .
H14A C14 H14C 109.5 . .
H14B C14 H14C 109.5 . .
C14 C15 C12 66(3) 7_565 .
C14 C15 C13 125(4) 7_565 7_565
C12 C15 C13 60(2) . 7_565
C14 C15 H15A 65.9 7_565 .
C12 C15 H15A 109.3 . .
C13 C15 H15A 141.4 7_565 .
C14 C15 H15B 80.5 7_565 .
C12 C15 H15B 109.5 . .
C13 C15 H15B 108.9 7_565 .
H15A C15 H15B 109.5 . .
C14 C15 H15C 170.0 7_565 .
C12 C15 H15C 109.6 . .
C13 C15 H15C 52.5 7_565 .
H15A C15 H15C 109.5 . .
H15B C15 H15C 109.5 . .
O6 C16 O6 126(2) 7_565 .
O6 C16 C17 117.0(12) 7_565 .
O6 C16 C17 117.0(12) . .
C16 C17 C18 110(2) . 7_565
C16 C17 C18 110(2) . .
C18 C17 C18 58(3) 7_565 .
C16 C17 C19 104(2) . .
C18 C17 C19 146(3) 7_565 .
C18 C17 C19 111(2) . .
C16 C17 C19 104(2) . 7_565
C18 C17 C19 111(2) 7_565 7_565
C18 C17 C19 146(3) . 7_565
C19 C17 C19 59(3) . 7_565
C16 C17 C20 113.3(16) . .
C18 C17 C20 56.6(19) 7_565 .
C18 C17 C20 109(3) . .
C19 C17 C20 110(3) . .
C19 C17 C20 54.9(19) 7_565 .
C16 C17 C20 113.3(16) . 7_565
C18 C17 C20 109(3) 7_565 7_565
C18 C17 C20 56.6(19) . 7_565
C19 C17 C20 54.9(19) . 7_565
C19 C17 C20 110(3) 7_565 7_565
C20 C17 C20 133(3) . 7_565
C20 C18 C18 118(2) 7_565 7_565
C20 C18 C17 62(2) 7_565 .
C18 C18 C17 61.2(14) 7_565 .
C20 C18 H18A 58.1 7_565 .
C18 C18 H18A 168.2 7_565 .
C17 C18 H18A 109.4 . .
C20 C18 H18B 155.3 7_565 .
C18 C18 H18B 69.7 7_565 .
C17 C18 H18B 109.4 . .
H18A C18 H18B 109.5 . .
C20 C18 H18C 95.2 7_565 .
C18 C18 H18C 81.4 7_565 .
C17 C18 H18C 109.6 . .
H18A C18 H18C 109.5 . .
H18B C18 H18C 109.5 . .
C20 C19 C19 117(2) 7_565 7_565
C20 C19 C17 63(2) 7_565 .
C19 C19 C17 60.3(15) 7_565 .
C20 C19 H19A 48.8 7_565 .
C19 C19 H19A 141.5 7_565 .
C17 C19 H19A 109.6 . .
C20 C19 H19B 137.5 7_565 .
C19 C19 H19B 52.4 7_565 .
C17 C19 H19B 109.5 . .
H19A C19 H19B 109.5 . .
C20 C19 H19C 112.4 7_565 .
C19 C19 H19C 108.8 7_565 .
C17 C19 H19C 109.4 . .
H19A C19 H19C 109.5 . .
H19B C19 H19C 109.5 . .
C19 C20 C18 123(3) 7_565 7_565
C19 C20 C17 62(2) 7_565 .
C18 C20 C17 61(2) 7_565 .
C19 C20 H20A 166.6 7_565 .
C18 C20 H20A 52.2 7_565 .
C17 C20 H20A 109.4 . .
C19 C20 H20B 66.5 7_565 .
C18 C20 H20B 143.6 7_565 .
C17 C20 H20B 109.3 . .
H20A C20 H20B 109.5 . .
C19 C20 H20C 83.7 7_565 .
C18 C20 H20C 106.6 7_565 .
C17 C20 H20C 109.7 . .
H20A C20 H20C 109.5 . .
H20B C20 H20C 109.5 . .

loop_
_geom_bond_atom_site_label_1
_geom_bond_atom_site_label_2
_geom_bond_distance
_geom_bond_site_symmetry_2
Pd1 O1 1.969(11) .
Pd1 O3 1.975(11) .
Pd1 O6 1.978(11) .
Pd1 O5 1.980(11) .
Pd1 Pd2 3.1126(15) .
Pd1 Pd1 3.1166(18) 7_565
Pd2 O4 1.969(10) 7_565
Pd2 O4 1.969(10) .
Pd2 O2 1.982(10) 7_565
Pd2 O2 1.982(10) .
Pd2 Pd1 3.1126(15) 7_565
O1 C1 1.198(18) .
O2 C1 1.217(17) .
O3 C6 1.219(17) .
O4 C6 1.197(17) .
O5 C11 1.229(14) .
O6 C16 1.212(15) .
C1 C2 1.50(2) .
C2 C4 1.52(4) .
C2 C3 1.52(4) .
C2 C4' 1.52(5) .
C2 C3' 1.53(5) .
C2 C5 1.53(4) .
C2 C5' 1.53(5) .
C3 H3A 0.9600 .
C3 H3B 0.9600 .
C3 H3C 0.9600 .
C4 H4A 0.9600 .
C4 H4B 0.9600 .
C4 H4C 0.9600 .
C5 H5A 0.9600 .
C5 H5B 0.9600 .
C5 H5C 0.9600 .
C3' H3'1 0.9600 .
C3' H3'2 0.9600 .
C3' H3'3 0.9600 .
C4' H4'1 0.9600 .
C4' H4'2 0.9600 .
C4' H4'3 0.9600 .
C5' H5'1 0.9600 .
C5' H5'2 0.9600 .
C5' H5'3 0.9600 .
C6 C7 1.49(2) .
C7 C8 1.51(3) .
C7 C10 1.51(2) .
C7 C9 1.54(3) .
C8 H8A 0.9600 .
C8 H8B 0.9600 .
C8 H8C 0.9600 .
C9 H9A 0.9600 .
C9 H9B 0.9600 .
C9 H9C 0.9600 .
C10 H10A 0.9600 .
C10 H10B 0.9600 .
C10 H10C 0.9600 .
C11 O5 1.229(14) 7_565
C11 C12 1.50(3) .
C12 C15 1.52(4) .
C12 C15 1.52(4) 7_565
C12 C14 1.53(4) 7_565
C12 C14 1.53(4) .
C12 C13 1.53(4) .
C12 C13 1.53(4) 7_565
C13 C13 1.40(7) 7_565
C13 C15 1.53(5) 7_565
C13 H13A 0.9600 .
C13 H13B 0.9600 .
C13 H13C 0.9600 .
C14 C15 1.27(5) 7_565
C14 C14 1.66(8) 7_565
C14 H14A 0.9600 .
C14 H14B 0.9600 .
C14 H14C 0.9600 .
C15 C14 1.27(5) 7_565
C15 C13 1.53(5) 7_565
C15 H15A 0.9600 .
C15 H15B 0.9600 .
C15 H15C 0.9600 .
C16 O6 1.212(15) 7_565
C16 C17 1.50(3) .
C17 C18 1.52(4) 7_565
C17 C18 1.52(4) .
C17 C19 1.52(4) .
C17 C19 1.52(4) 7_565
C17 C20 1.53(3) .
C17 C20 1.53(3) 7_565
C18 C20 1.45(5) 7_565
C18 C18 1.46(7) 7_565
C18 H18A 0.9600 .
C18 H18B 0.9600 .
C18 H18C 0.9600 .
C19 C20 1.41(5) 7_565
C19 C19 1.51(7) 7_565
C19 H19A 0.9600 .
C19 H19B 0.9600 .
C19 H19C 0.9600 .
C20 C19 1.41(5) 7_565
C20 C18 1.45(5) 7_565
C20 H20A 0.9600 .
C20 H20B 0.9600 .
C20 H20C 0.9600 .

loop_
_geom_torsion_atom_site_label_1
_geom_torsion_atom_site_label_2
_geom_torsion_atom_site_label_3
_geom_torsion_atom_site_label_4
_geom_torsion
_geom_torsion_site_symmetry_1
_geom_torsion_site_symmetry_4
O1 Pd1 Pd2 O4 -174.8(5) . 7_565
O3 Pd1 Pd2 O4 -78.8(5) . 7_565
O6 Pd1 Pd2 O4 -0.8(5) . 7_565
O5 Pd1 Pd2 O4 106.3(6) . 7_565
Pd1 Pd1 Pd2 O4 52.8(4) 7_565 7_565
O1 Pd1 Pd2 O4 -94.4(6) . .
O3 Pd1 Pd2 O4 1.5(5) . .
O6 Pd1 Pd2 O4 79.6(6) . .
O5 Pd1 Pd2 O4 -173.3(6) . .
Pd1 Pd1 Pd2 O4 133.2(4) 7_565 .
O1 Pd1 Pd2 O2 79.1(5) . 7_565
O3 Pd1 Pd2 O2 175.0(5) . 7_565
O6 Pd1 Pd2 O2 -106.9(5) . 7_565
O5 Pd1 Pd2 O2 0.2(6) . 7_565
Pd1 Pd1 Pd2 O2 -53.3(4) 7_565 7_565
O1 Pd1 Pd2 O2 0.1(5) . .
O3 Pd1 Pd2 O2 96.1(5) . .
O6 Pd1 Pd2 O2 174.1(5) . .
O5 Pd1 Pd2 O2 -78.8(5) . .
Pd1 Pd1 Pd2 O2 -132.3(4) 7_565 .
O1 Pd1 Pd2 Pd1 132.4(4) . 7_565
O3 Pd1 Pd2 Pd1 -131.6(4) . 7_565
O6 Pd1 Pd2 Pd1 -53.6(4) . 7_565
O5 Pd1 Pd2 Pd1 53.5(4) . 7_565
O3 Pd1 O1 C1 -76.2(16) . .
O6 Pd1 O1 C1 -158(2) . .
O5 Pd1 O1 C1 116.8(16) . .
Pd2 Pd1 O1 C1 -1.6(15) . .
Pd1 Pd1 O1 C1 44.0(17) 7_565 .
O4 Pd2 O2 C1 162.5(19) 7_565 .
O4 Pd2 O2 C1 76.9(15) . .
O2 Pd2 O2 C1 -117.0(14) 7_565 .
Pd1 Pd2 O2 C1 -44.4(16) 7_565 .
Pd1 Pd2 O2 C1 1.4(14) . .
O1 Pd1 O3 C6 73.0(16) . .
O6 Pd1 O3 C6 -120.2(16) . .
O5 Pd1 O3 C6 157(2) . .
Pd2 Pd1 O3 C6 -2.0(15) . .
Pd1 Pd1 O3 C6 -47.9(17) 7_565 .
O4 Pd2 O4 C6 116.6(15) 7_565 .
O2 Pd2 O4 C6 -157.5(19) 7_565 .
O2 Pd2 O4 C6 -77.5(16) . .
Pd1 Pd2 O4 C6 43.2(17) 7_565 .
Pd1 Pd2 O4 C6 -2.1(15) . .
O1 Pd1 O5 C11 -119(2) . .
O3 Pd1 O5 C11 156(2) . .
O6 Pd1 O5 C11 75(2) . .
Pd2 Pd1 O5 C11 -46(2) . .
Pd1 Pd1 O5 C11 0(2) 7_565 .
O1 Pd1 O6 C16 -163(2) . .
O3 Pd1 O6 C16 115(2) . .
O5 Pd1 O6 C16 -78(2) . .
Pd2 Pd1 O6 C16 43(2) . .
Pd1 Pd1 O6 C16 -3(2) 7_565 .
Pd1 O1 C1 O2 3(3) . .
Pd1 O1 C1 C2 -178.3(13) . .
Pd2 O2 C1 O1 -3(3) . .
Pd2 O2 C1 C2 178.5(12) . .
O1 C1 C2 C4 31(3) . .
O2 C1 C2 C4 -150(3) . .
O1 C1 C2 C3 156(2) . .
O2 C1 C2 C3 -26(3) . .
O1 C1 C2 C4' -154(3) . .
O2 C1 C2 C4' 25(4) . .
O1 C1 C2 C3' -29(3) . .
O2 C1 C2 C3' 149(3) . .
O1 C1 C2 C5 -88(3) . .
O2 C1 C2 C5 91(2) . .
O1 C1 C2 C5' 88(3) . .
O2 C1 C2 C5' -94(3) . .
Pd2 O4 C6 O3 1(3) . .
Pd2 O4 C6 C7 -174.9(13) . .
Pd1 O3 C6 O4 1(3) . .
Pd1 O3 C6 C7 177.7(13) . .
O4 C6 C7 C8 -48(2) . .
O3 C6 C7 C8 135.3(19) . .
O4 C6 C7 C10 -173.3(18) . .
O3 C6 C7 C10 10(3) . .
O4 C6 C7 C9 69(2) . .
O3 C6 C7 C9 -108(2) . .
Pd1 O5 C11 O5 1(4) . 7_565
Pd1 O5 C11 C12 179.7(17) . .
O5 C11 C12 C15 -4(4) 7_565 .
O5 C11 C12 C15 177(3) . .
O5 C11 C12 C15 -177(3) 7_565 7_565
O5 C11 C12 C15 4(4) . 7_565
O5 C11 C12 C14 -56(3) 7_565 7_565
O5 C11 C12 C14 125(3) . 7_565
O5 C11 C12 C14 -125(3) 7_565 .
O5 C11 C12 C14 56(3) . .
O5 C11 C12 C13 118(2) 7_565 .
O5 C11 C12 C13 -61(3) . .
O5 C11 C12 C13 61(3) 7_565 7_565
O5 C11 C12 C13 -118(2) . 7_565
C11 C12 C13 C13 -99.6(15) . 7_565
C15 C12 C13 C13 24.8(18) . 7_565
C15 C12 C13 C13 152.9(18) 7_565 7_565
C14 C12 C13 C13 71(4) 7_565 7_565
C14 C12 C13 C13 145(2) . 7_565
C11 C12 C13 C15 108(2) . 7_565
C15 C12 C13 C15 -128(3) . 7_565
C14 C12 C13 C15 -82(5) 7_565 7_565
C14 C12 C13 C15 -8(3) . 7_565
C13 C12 C13 C15 -152.9(18) 7_565 7_565
C11 C12 C14 C15 -107(2) . 7_565
C15 C12 C14 C15 129(4) . 7_565
C14 C12 C14 C15 152(2) 7_565 7_565
C13 C12 C14 C15 9(3) . 7_565
C13 C12 C14 C15 63(5) 7_565 7_565
C11 C12 C14 C14 101.0(19) . 7_565
C15 C12 C14 C14 -22.6(19) . 7_565
C15 C12 C14 C14 -152(2) 7_565 7_565
C13 C12 C14 C14 -143(3) . 7_565
C13 C12 C14 C14 -89(4) 7_565 7_565
C11 C12 C15 C14 -92(3) . 7_565
C15 C12 C15 C14 80(6) 7_565 7_565
C14 C12 C15 C14 28(3) . 7_565
C13 C12 C15 C14 147(3) . 7_565
C13 C12 C15 C14 171(3) 7_565 7_565
C11 C12 C15 C13 98(3) . 7_565
C15 C12 C15 C13 -90(6) 7_565 7_565
C14 C12 C15 C13 -171(3) 7_565 7_565
C14 C12 C15 C13 -143(3) . 7_565
C13 C12 C15 C13 -23(2) . 7_565
Pd1 O6 C16 O6 6(4) . 7_565
Pd1 O6 C16 C17 -178.2(15) . .
O6 C16 C17 C18 57(3) 7_565 7_565
O6 C16 C17 C18 -119(2) . 7_565
O6 C16 C17 C18 119(2) 7_565 .
O6 C16 C17 C18 -57(3) . .
O6 C16 C17 C19 -122(2) 7_565 .
O6 C16 C17 C19 61(3) . .
O6 C16 C17 C19 -61(3) 7_565 7_565
O6 C16 C17 C19 122(2) . 7_565
O6 C16 C17 C20 -4(4) 7_565 .
O6 C16 C17 C20 180(3) . .
O6 C16 C17 C20 -180(3) 7_565 7_565
O6 C16 C17 C20 4(4) . 7_565
C16 C17 C18 C20 105(2) . 7_565
C18 C17 C18 C20 -153(2) 7_565 7_565
C19 C17 C18 C20 -9(3) . 7_565
C19 C17 C18 C20 -74(5) 7_565 7_565
C20 C17 C18 C20 -130(4) . 7_565
C16 C17 C18 C18 -101.5(17) . 7_565
C19 C17 C18 C18 145(3) . 7_565
C19 C17 C18 C18 79(4) 7_565 7_565
C20 C17 C18 C18 23.5(18) . 7_565
C20 C17 C18 C18 153(2) 7_565 7_565
C16 C17 C19 C20 -109(2) . 7_565
C18 C17 C19 C20 71(5) 7_565 7_565
C18 C17 C19 C20 9(3) . 7_565
C19 C17 C19 C20 153(2) 7_565 7_565
C20 C17 C19 C20 130(4) . 7_565
C16 C17 C19 C19 98.0(15) . 7_565
C18 C17 C19 C19 -82(4) 7_565 7_565
C18 C17 C19 C19 -144(3) . 7_565
C20 C17 C19 C19 -23.2(17) . 7_565
C20 C17 C19 C19 -153(2) 7_565 7_565
C16 C17 C20 C19 -91(3) . 7_565
C18 C17 C20 C19 170(3) 7_565 7_565
C18 C17 C20 C19 146(3) . 7_565
C19 C17 C20 C19 25(2) . 7_565
C20 C17 C20 C19 84(5) 7_565 7_565
C16 C17 C20 C18 99(3) . 7_565
C18 C17 C20 C18 -24(2) . 7_565
C19 C17 C20 C18 -146(3) . 7_565
C19 C17 C20 C18 -170(3) 7_565 7_565
C20 C17 C20 C18 -86(5) 7_565 7_565
